data_1526448
loop_
_publ_author_name
'Isasi, J.'
'Daidouh, A.'

_publ_section_title
;
 Synthesis, structure and conductivity study of new monovalent phosphates
 with the langbeinite structure
;
_journal_name_full 'Solid State Ionics'
_journal_page_first 303
_journal_page_last 313
_journal_volume 133
_journal_year 2000
_chemical_formula_sum 'Cr Na2 O12 P3 Ti'
_chemical_name_systematic 'Na2 Cr Ti (P O4)3'
_space_group_IT_number 198
_symmetry_space_group_name_Hall 'P 2ac 2ab 3'
_symmetry_space_group_name_H-M 'P 21 3'
_cell_angle_alpha 90
_cell_angle_beta 90
_cell_angle_gamma 90
_cell_formula_units_Z 4
_cell_length_a 9.775
_cell_length_b 9.775
_cell_length_c 9.775
_cell_volume 934.007
_citation_journal_id_ASTM SSIOD3
_cod_data_source_file Isasi_SSIOD3_2000_586.cif
_cod_data_source_block Cr1Na2O12P3Ti1
_cod_original_cell_volume 934.0073
_cod_original_formula_sum 'Cr1 Na2 O12 P3 Ti1'
_cod_database_code 1526448

loop_
_symmetry_equiv_pos_as_xyz
x,y,z
-x+1/2,-y,z+1/2
x+1/2,-y+1/2,-z
-x,y+1/2,-z+1/2
z,x,y
-z+1/2,-x,y+1/2
z+1/2,-x+1/2,-y
-z,x+1/2,-y+1/2
y,z,x
y+1/2,-z+1/2,-x
-y,z+1/2,-x+1/2
-y+1/2,-z,x+1/2

loop_
_atom_site_label
_atom_site_type_symbol
_atom_site_fract_x
_atom_site_fract_y
_atom_site_fract_z
_atom_site_occupancy
_atom_site_U_iso_or_equiv
O3 O-2 0.473 0.57 0.332 1 0.0
Ti1 Ti+4 0.396 0.396 0.396 1 0.0
O2 O-2 0.449 0.306 0.238 1 0.0
Na1 Na+1 0.96 0.96 0.96 1 0.0
Na2 Na+1 0.175 0.175 0.175 1 0.0
O1 O-2 0.606 0.841 0.74 1 0.0
Cr1 Cr+3 0.663 0.663 0.663 1 0.0
P1 P+5 0.482 0.697 0.382 1 0.0
O4 O-2 0.543 0.746 0.524 1 0.0
